data_7203582
loop_
_publ_author_name
'Du, Miao'
'Wang, Xiu-Guang'
'Zhang, Zhi-Hui'
'Tang, Liang-Fu'
'Zhao, Xiao-Jun'

_publ_section_title
;
 Solvent-directed layered Co(ii) coordination polymers with unusual
 solid-state properties: from a nanoporous framework to the dense
 polythreading 3-D aggregation
;
_journal_issue 11
_journal_name_full CrystEngComm
_journal_page_first 788
_journal_paper_doi 10.1039/b610160g
_journal_volume 8
_journal_year 2006
_chemical_formula_sum 'C48 H57 Co N15 O5'
_chemical_formula_weight 983.02
_chemical_name_systematic
;
?
;
_space_group_IT_number 15
_symmetry_cell_setting monoclinic
_symmetry_space_group_name_Hall '-C 2yc'
_symmetry_space_group_name_H-M 'C 1 2/c 1'
_atom_sites_solution_hydrogens geom
_atom_sites_solution_primary direct
_atom_sites_solution_secondary difmap
_audit_creation_method SHELXL-97
_cell_angle_alpha 90.00
_cell_angle_beta 122.662(6)
_cell_angle_gamma 90.00
_cell_formula_units_Z 4
_cell_length_a 20.457(11)
_cell_length_b 25.429(14)
_cell_length_c 14.537(8)
_cell_measurement_reflns_used 2380
_cell_measurement_temperature 293(2)
_cell_measurement_theta_max 21.39
_cell_measurement_theta_min 2.31
_cell_volume 6366(6)
_computing_cell_refinement 'Bruker APEX II'
_computing_data_collection 'Bruker APEX II'
_computing_data_reduction 'Bruker SAINT'
_computing_molecular_graphics 'Bruker SHELXTL'
_computing_publication_material 'Bruker SHELXTL'
_computing_structure_refinement 'SHELXL-97 (Sheldrick, 1997)'
_computing_structure_solution 'SHELXS-97 (Sheldrick, 1990)'
_diffrn_ambient_temperature 293(2)
_diffrn_measured_fraction_theta_full 0.989
_diffrn_measured_fraction_theta_max 0.989
_diffrn_measurement_device_type 'Apex II CCD area detector'
_diffrn_measurement_method 'phi and omega scans'
_diffrn_radiation_monochromator graphite
_diffrn_radiation_source 'fine-focus sealed tube'
_diffrn_radiation_type MoK\a
_diffrn_radiation_wavelength 0.71073
_diffrn_reflns_av_R_equivalents 0.0441
_diffrn_reflns_av_sigmaI/netI 0.0563
_diffrn_reflns_limit_h_max 24
_diffrn_reflns_limit_h_min -14
_diffrn_reflns_limit_k_max 30
_diffrn_reflns_limit_k_min -29
_diffrn_reflns_limit_l_max 15
_diffrn_reflns_limit_l_min -17
_diffrn_reflns_number 16556
_diffrn_reflns_theta_full 25.03
_diffrn_reflns_theta_max 25.03
_diffrn_reflns_theta_min 2.37
_exptl_absorpt_coefficient_mu 0.318
_exptl_absorpt_correction_T_max 1.000000
_exptl_absorpt_correction_T_min 0.793176
_exptl_absorpt_correction_type multi-scan
_exptl_absorpt_process_details SADABS
_exptl_crystal_colour Purple
_exptl_crystal_density_diffrn 1.026
_exptl_crystal_density_meas ?
_exptl_crystal_density_method 'not measured'
_exptl_crystal_description Block
_exptl_crystal_F_000 2068
_exptl_crystal_size_max 0.22
_exptl_crystal_size_mid 0.12
_exptl_crystal_size_min 0.10
_refine_diff_density_max 0.483
_refine_diff_density_min -0.400
_refine_diff_density_rms 0.113
_refine_ls_extinction_method none
_refine_ls_goodness_of_fit_ref 1.035
_refine_ls_hydrogen_treatment constr
_refine_ls_matrix_type full
_refine_ls_number_parameters 346
_refine_ls_number_reflns 5568
_refine_ls_number_restraints 7
_refine_ls_restrained_S_all 1.037
_refine_ls_R_factor_all 0.0953
_refine_ls_R_factor_gt 0.0525
_refine_ls_shift/su_max 0.000
_refine_ls_shift/su_mean 0.000
_refine_ls_structure_factor_coef Fsqd
_refine_ls_weighting_details 'calc w=1/[\s^2^(Fo^2^)+(0.1200P)^2^] where P=(Fo^2^+2Fc^2^)/3'
_refine_ls_weighting_scheme calc
_refine_ls_wR_factor_gt 0.1387
_refine_ls_wR_factor_ref 0.1752
_reflns_number_gt 2971
_reflns_number_total 5568
_reflns_threshold_expression >2sigma(I)
_cod_data_source_file b610160g.txt
_cod_data_source_block 1
_cod_depositor_comments
;
The following automatic conversions were performed:
'_symmetry_cell_setting' value 'Monoclinic' changed to 'monoclinic'
according to '/home/saulius/struct/CIF-dictionaries/cif_core.dic'
dictionary named 'cif_core.dic' version 2.4.1 from
2010-06-29.

'_exptl_absorpt_correction_type' value 'Multi-Scan' changed
to 'multi-scan' according to
'/home/saulius/struct/CIF-dictionaries/cif_core.dic' dictionary named
'cif_core.dic' version 2.4.1 from 2010-06-29.

Automatic conversion script
Id: cif_fix_enum 1527 2010-12-29 10:47:43Z saulius 

The following automatic conversions were performed:

'_exptl_crystal_density_meas' value 'None' was changed to '?' - the
value is perceived as not measured.

Automatic conversion script
Id: cif_fix_values 3008 2015-01-20 13:52:24Z robertas 
;
_cod_original_sg_symbol_H-M C2/c
_cod_database_code 7203582

loop_
_symmetry_equiv_pos_as_xyz
'x, y, z'
'-x, y, -z+1/2'
'x+1/2, y+1/2, z'
'-x+1/2, y+1/2, -z+1/2'
'-x, -y, -z'
'x, -y, z-1/2'
'-x+1/2, -y+1/2, -z'
'x+1/2, -y+1/2, z-1/2'

loop_
_atom_site_label
_atom_site_type_symbol
_atom_site_fract_x
_atom_site_fract_y
_atom_site_fract_z
_atom_site_U_iso_or_equiv
_atom_site_adp_type
_atom_site_occupancy
_atom_site_symmetry_multiplicity
_atom_site_calc_flag
_atom_site_refinement_flags
_atom_site_disorder_assembly
_atom_site_disorder_group
Co1 Co 0.5000 0.247572(15) 0.2500 0.04380(12) Uani 1 2 d S . .
N1 N 0.53025(9) 0.48306(7) -0.15177(13) 0.0592(6) Uani 1 1 d . . .
N2 N 0.60900(10) 0.48132(8) -0.07873(15) 0.0699(7) Uani 1 1 d . . .
N3 N 0.51539(9) 0.30848(7) 0.15757(12) 0.0492(5) Uani 1 1 d . . .
N4 N 0.48349(9) 0.18740(7) 0.34082(12) 0.0493(5) Uani 1 1 d . . .
N5 N 0.46864(9) 0.01348(7) 0.65084(12) 0.0487(5) Uani 1 1 d . . .
N6 N 0.39093(9) 0.01196(7) 0.57536(12) 0.0520(5) Uani 1 1 d . . .
C1 C 0.5000 0.51421(13) -0.2500 0.0640(10) Uani 1 2 d S . .
H1A H 0.4589 0.5367 -0.2580 0.077 Uiso 0.50 1 calc PR . .
H1B H 0.5411 0.5367 -0.2420 0.077 Uiso 0.50 1 calc PR . .
C2 C 0.70157(14) 0.43719(13) 0.0929(2) 0.0961(11) Uani 1 1 d . . .
H2A H 0.7372 0.4597 0.0878 0.144 Uiso 1 1 calc R . .
H2B H 0.7138 0.4011 0.0893 0.144 Uiso 1 1 calc R . .
H2C H 0.7057 0.4434 0.1610 0.144 Uiso 1 1 calc R . .
C3 C 0.62000(12) 0.44877(10) -0.00020(18) 0.0663(8) Uani 1 1 d . . .
C4 C 0.54744(11) 0.42717(9) -0.02500(16) 0.0569(7) Uani 1 1 d . . .
C5 C 0.49187(12) 0.45049(10) -0.12066(17) 0.0603(7) Uani 1 1 d . . .
C6 C 0.40641(13) 0.44745(13) -0.1852(2) 0.0896(10) Uani 1 1 d . . .
H6A H 0.3885 0.4406 -0.1374 0.134 Uiso 1 1 calc R . .
H6B H 0.3898 0.4196 -0.2378 0.134 Uiso 1 1 calc R . .
H6C H 0.3852 0.4802 -0.2225 0.134 Uiso 1 1 calc R . .
C7 C 0.53602(11) 0.38733(9) 0.03732(16) 0.0546(7) Uani 1 1 d . . .
C8 C 0.57921(12) 0.38636(10) 0.15250(16) 0.0621(7) Uani 1 1 d . . .
H8 H 0.6155 0.4125 0.1921 0.074 Uiso 1 1 calc R . .
C9 C 0.56740(13) 0.34670(10) 0.20569(18) 0.0643(8) Uani 1 1 d . . .
H9 H 0.5983 0.3465 0.2816 0.077 Uiso 1 1 calc R . .
C10 C 0.47422(13) 0.30879(10) 0.04806(18) 0.0687(8) Uani 1 1 d . . .
H10 H 0.4379 0.2823 0.0112 0.082 Uiso 1 1 calc R . .
C11 C 0.48312(13) 0.34689(10) -0.01324(19) 0.0691(8) Uani 1 1 d . . .
H11 H 0.4531 0.3451 -0.0891 0.083 Uiso 1 1 calc R . .
C12 C 0.29931(13) 0.05182(12) 0.3989(2) 0.0791(9) Uani 1 1 d . . .
H12A H 0.2698 0.0204 0.3877 0.119 Uiso 1 1 calc R . .
H12B H 0.3024 0.0581 0.3361 0.119 Uiso 1 1 calc R . .
H12C H 0.2743 0.0811 0.4092 0.119 Uiso 1 1 calc R . .
C13 C 0.5000 -0.01811(12) 0.7500 0.0524(10) Uani 1 2 d S . .
H13A H 0.4592 -0.0406 0.7428 0.063 Uiso 0.50 1 calc PR . .
H13B H 0.5408 -0.0406 0.7572 0.063 Uiso 0.50 1 calc PR . .
C14 C 0.59305(12) 0.05353(12) 0.69152(19) 0.0736(9) Uani 1 1 d . . .
H14A H 0.6110 0.0456 0.7661 0.110 Uiso 1 1 calc R . .
H14B H 0.6057 0.0893 0.6863 0.110 Uiso 1 1 calc R . .
H14C H 0.6177 0.0304 0.6670 0.110 Uiso 1 1 calc R . .
C15 C 0.50649(11) 0.04615(8) 0.62125(15) 0.0499(6) Uani 1 1 d . . .
C16 C 0.45099(11) 0.06823(8) 0.52250(15) 0.0496(6) Uani 1 1 d . . .
C17 C 0.37904(11) 0.04541(9) 0.49743(16) 0.0540(7) Uani 1 1 d . . .
C18 C 0.46195(11) 0.10819(9) 0.45940(15) 0.0493(6) Uani 1 1 d . . .
C19 C 0.52472(11) 0.10829(9) 0.44684(16) 0.0533(7) Uani 1 1 d . . .
H19 H 0.5616 0.0817 0.4787 0.064 Uiso 1 1 calc R . .
C20 C 0.53304(12) 0.14698(9) 0.38822(16) 0.0544(7) Uani 1 1 d . . .
H20 H 0.5754 0.1451 0.3808 0.065 Uiso 1 1 calc R . .
C21 C 0.42210(12) 0.18816(10) 0.35185(17) 0.0612(7) Uani 1 1 d . . .
H21 H 0.3868 0.2157 0.3200 0.073 Uiso 1 1 calc R . .
C22 C 0.40908(12) 0.15010(9) 0.40817(18) 0.0612(7) Uani 1 1 d . . .
H22 H 0.3653 0.1521 0.4123 0.073 Uiso 1 1 calc R . .
O1 O 0.19824(13) 0.93372(10) 0.41401(17) 0.1210(9) Uani 1 1 d . . .
H1 H 0.1740 0.9593 0.4146 0.181 Uiso 1 1 calc R . .
O2 O 0.32583(15) 0.92949(12) 0.6419(2) 0.1606(12) Uani 1 1 d . . .
H2 H 0.3283 0.9434 0.5930 0.241 Uiso 1 1 calc R . .
C24 C 0.2627(2) 0.90282(17) 0.6000(3) 0.1327(16) Uani 1 1 d . . .
H24A H 0.2362 0.9170 0.6331 0.159 Uiso 1 1 calc R . .
H24B H 0.2792 0.8677 0.6299 0.159 Uiso 1 1 calc R . .
C25 C 0.2049(3) 0.89500(18) 0.4916(4) 0.175(2) Uani 1 1 d . . .
H25A H 0.1556 0.8934 0.4863 0.210 Uiso 1 1 calc R . .
H25B H 0.2132 0.8609 0.4696 0.210 Uiso 1 1 calc R . .
O3 O 0.2101(5) 0.2141(4) 0.2320(11) 0.477(8) Uani 0.50 1 d P . .
N7 N 0.37928(14) 0.24882(15) 0.1234(3) 0.0528(12) Uani 0.50 1 d PD . .
C23 C 0.31347(18) 0.24975(19) 0.0847(4) 0.0593(17) Uani 0.50 1 d PD . .
N8 N 0.24027(18) 0.2480(3) 0.0499(3) 0.145(3) Uani 0.50 1 d PD . .
N7A N 0.1252(2) 0.25312(17) -0.1351(3) 0.0498(13) Uani 0.50 1 d PD . .
C23A C 0.1804(2) 0.2525(2) -0.0492(3) 0.0607(18) Uani 0.50 1 d PD . .

loop_
_atom_site_aniso_label
_atom_site_aniso_U_11
_atom_site_aniso_U_22
_atom_site_aniso_U_33
_atom_site_aniso_U_23
_atom_site_aniso_U_13
_atom_site_aniso_U_12
Co1 0.03037(15) 0.0564(2) 0.03776(16) 0.000 0.01391(13) 0.000
N1 0.0566(9) 0.0617(11) 0.0557(8) -0.0035(8) 0.0280(7) -0.0068(9)
N2 0.0611(9) 0.0803(14) 0.0635(9) 0.0002(9) 0.0305(8) -0.0116(10)
N3 0.0404(7) 0.0600(11) 0.0437(8) -0.0045(7) 0.0205(6) -0.0043(8)
N4 0.0389(7) 0.0599(11) 0.0434(8) 0.0032(7) 0.0186(6) 0.0060(8)
N5 0.0472(8) 0.0517(10) 0.0409(7) 0.0030(7) 0.0196(6) 0.0007(8)
N6 0.0397(8) 0.0623(11) 0.0406(8) 0.0036(8) 0.0127(6) -0.0049(8)
C1 0.0830(17) 0.057(2) 0.0603(15) 0.000 0.0444(13) 0.000
C2 0.0579(13) 0.129(2) 0.0770(15) 0.0179(16) 0.0204(12) -0.0192(16)
C3 0.0555(11) 0.0768(16) 0.0646(12) 0.0075(11) 0.0310(9) -0.0060(12)
C4 0.0535(10) 0.0646(14) 0.0518(10) 0.0017(10) 0.0278(8) -0.0022(10)
C5 0.0547(10) 0.0710(15) 0.0540(10) -0.0016(10) 0.0286(8) -0.0075(11)
C6 0.0602(13) 0.114(2) 0.0865(15) 0.0300(15) 0.0340(11) 0.0047(14)
C7 0.0460(9) 0.0636(14) 0.0529(10) 0.0017(10) 0.0258(8) -0.0001(10)
C8 0.0600(11) 0.0700(15) 0.0562(11) -0.0076(10) 0.0314(9) -0.0151(11)
C9 0.0587(11) 0.0737(16) 0.0511(11) -0.0027(11) 0.0234(9) -0.0065(12)
C10 0.0627(12) 0.0796(17) 0.0541(11) -0.0007(11) 0.0252(10) -0.0166(12)
C11 0.0680(12) 0.0817(17) 0.0466(10) -0.0031(11) 0.0239(9) -0.0141(13)
C12 0.0466(11) 0.106(2) 0.0675(13) 0.0256(13) 0.0194(10) -0.0024(13)
C13 0.0503(15) 0.0535(18) 0.0395(13) 0.000 0.0151(11) 0.000
C14 0.0444(11) 0.0981(19) 0.0634(12) 0.0093(13) 0.0192(10) -0.0075(12)
C15 0.0485(10) 0.0525(13) 0.0446(9) -0.0022(9) 0.0224(8) 0.0016(10)
C16 0.0471(9) 0.0540(13) 0.0446(9) 0.0013(9) 0.0227(8) 0.0031(9)
C17 0.0435(9) 0.0680(15) 0.0447(10) 0.0031(10) 0.0200(8) -0.0041(10)
C18 0.0461(9) 0.0540(12) 0.0434(9) 0.0008(9) 0.0213(8) 0.0014(10)
C19 0.0474(10) 0.0534(13) 0.0529(10) 0.0058(9) 0.0229(8) 0.0117(10)
C20 0.0467(9) 0.0670(15) 0.0511(10) 0.0050(10) 0.0274(8) 0.0083(10)
C21 0.0507(10) 0.0744(15) 0.0636(11) 0.0180(10) 0.0341(8) 0.0149(11)
C22 0.0503(9) 0.0727(15) 0.0667(11) 0.0157(11) 0.0356(8) 0.0136(11)
O1 0.1225(15) 0.1194(17) 0.0929(12) -0.0104(12) 0.0397(11) 0.0144(14)
O2 0.1227(16) 0.182(2) 0.1038(15) 0.0245(15) 0.0133(13) -0.0769(16)
C24 0.100(2) 0.163(3) 0.089(2) 0.001(2) 0.0211(18) -0.056(2)
C25 0.167(4) 0.112(3) 0.154(4) -0.002(3) 0.026(3) -0.032(3)
O3 0.105(5) 0.458(10) 0.569(13) -0.382(9) -0.014(7) 0.025(6)
N7 0.0347(13) 0.061(2) 0.0734(18) 0.0083(16) 0.0360(12) 0.0000(16)
C23 0.0248(18) 0.069(3) 0.053(2) -0.007(2) 0.0003(19) 0.009(2)
N8 0.044(2) 0.292(9) 0.076(3) 0.014(4) 0.018(2) -0.002(4)
N7A 0.052(2) 0.056(3) 0.0382(16) 0.0049(17) 0.0218(14) 0.0032(19)
C23A 0.027(2) 0.076(4) 0.056(3) -0.011(2) 0.007(2) -0.002(2)

loop_
_atom_type_symbol
_atom_type_description
_atom_type_scat_dispersion_real
_atom_type_scat_dispersion_imag
_atom_type_scat_source
C C 0.0033 0.0016 'International Tables Vol C Tables 4.2.6.8 and 6.1.1.4'
H H 0.0000 0.0000 'International Tables Vol C Tables 4.2.6.8 and 6.1.1.4'
N N 0.0061 0.0033 'International Tables Vol C Tables 4.2.6.8 and 6.1.1.4'
O O 0.0106 0.0060 'International Tables Vol C Tables 4.2.6.8 and 6.1.1.4'
Co Co 0.3494 0.9721 'International Tables Vol C Tables 4.2.6.8 and 6.1.1.4'

loop_
_geom_angle_atom_site_label_1
_geom_angle_atom_site_label_2
_geom_angle_atom_site_label_3
_geom_angle
_geom_angle_site_symmetry_1
_geom_angle_site_symmetry_3
_geom_angle_publ_flag
N7 Co1 N7 178.3(2) . 2_655 ?
N7 Co1 N4 92.71(12) . . ?
N7 Co1 N4 88.49(12) 2_655 . ?
N7 Co1 N4 88.49(12) . 2_655 ?
N7 Co1 N4 92.71(12) 2_655 2_655 ?
N4 Co1 N4 89.97(11) . 2_655 ?
N7 Co1 N7A 6.2(2) . 7 ?
N7 Co1 N7A 173.9(2) 2_655 7 ?
N4 Co1 N7A 87.47(13) . 7 ?
N4 Co1 N7A 91.87(13) 2_655 7 ?
N7 Co1 N7A 173.9(2) . 8_556 ?
N7 Co1 N7A 6.2(2) 2_655 8_556 ?
N4 Co1 N7A 91.87(13) . 8_556 ?
N4 Co1 N7A 87.47(13) 2_655 8_556 ?
N7A Co1 N7A 179.1(2) 7 8_556 ?
N7 Co1 N3 92.05(12) . 2_655 ?
N7 Co1 N3 86.74(12) 2_655 2_655 ?
N4 Co1 N3 90.25(8) . 2_655 ?
N4 Co1 N3 179.41(6) 2_655 2_655 ?
N7A Co1 N3 88.69(13) 7 2_655 ?
N7A Co1 N3 91.97(13) 8_556 2_655 ?
N7 Co1 N3 86.74(12) . . ?
N7 Co1 N3 92.05(12) 2_655 . ?
N4 Co1 N3 179.41(6) . . ?
N4 Co1 N3 90.25(8) 2_655 . ?
N7A Co1 N3 91.97(13) 7 . ?
N7A Co1 N3 88.69(13) 8_556 . ?
N3 Co1 N3 89.54(10) 2_655 . ?
N2 N1 C5 111.53(17) . . ?
N2 N1 C1 118.68(17) . . ?
C5 N1 C1 129.65(15) . . ?
C3 N2 N1 105.61(19) . . ?
C9 N3 C10 115.6(2) . . ?
C9 N3 Co1 122.42(15) . . ?
C10 N3 Co1 121.91(15) . . ?
C20 N4 C21 116.3(2) . . ?
C20 N4 Co1 122.08(16) . . ?
C21 N4 Co1 121.62(14) . . ?
C15 N5 N6 112.39(16) . . ?
C15 N5 C13 128.94(14) . . ?
N6 N5 C13 118.67(16) . . ?
C17 N6 N5 105.42(17) . . ?
N1 C1 N1 113.7(3) 2_654 . ?
N1 C1 H1A 108.8 2_654 . ?
N1 C1 H1A 108.8 . . ?
N1 C1 H1B 108.8 2_654 . ?
N1 C1 H1B 108.8 . . ?
H1A C1 H1B 107.7 . . ?
C3 C2 H2A 109.5 . . ?
C3 C2 H2B 109.5 . . ?
H2A C2 H2B 109.5 . . ?
C3 C2 H2C 109.5 . . ?
H2A C2 H2C 109.5 . . ?
H2B C2 H2C 109.5 . . ?
N2 C3 C4 110.52(18) . . ?
N2 C3 C2 119.1(2) . . ?
C4 C3 C2 130.2(2) . . ?
C5 C4 C3 105.6(2) . . ?
C5 C4 C7 127.5(2) . . ?
C3 C4 C7 126.90(17) . . ?
C4 C5 N1 106.66(19) . . ?
C4 C5 C6 132.4(2) . . ?
N1 C5 C6 120.9(2) . . ?
C5 C6 H6A 109.5 . . ?
C5 C6 H6B 109.5 . . ?
H6A C6 H6B 109.5 . . ?
C5 C6 H6C 109.5 . . ?
H6A C6 H6C 109.5 . . ?
H6B C6 H6C 109.5 . . ?
C11 C7 C8 115.3(2) . . ?
C11 C7 C4 121.88(19) . . ?
C8 C7 C4 122.79(19) . . ?
C9 C8 C7 119.7(2) . . ?
C9 C8 H8 120.2 . . ?
C7 C8 H8 120.2 . . ?
N3 C9 C8 125.2(2) . . ?
N3 C9 H9 117.4 . . ?
C8 C9 H9 117.4 . . ?
N3 C10 C11 123.3(2) . . ?
N3 C10 H10 118.4 . . ?
C11 C10 H10 118.4 . . ?
C7 C11 C10 120.8(2) . . ?
C7 C11 H11 119.6 . . ?
C10 C11 H11 119.6 . . ?
C17 C12 H12A 109.5 . . ?
C17 C12 H12B 109.5 . . ?
H12A C12 H12B 109.5 . . ?
C17 C12 H12C 109.5 . . ?
H12A C12 H12C 109.5 . . ?
H12B C12 H12C 109.5 . . ?
N5 C13 N5 113.3(2) 2_656 . ?
N5 C13 H13A 108.9 2_656 . ?
N5 C13 H13A 108.9 . . ?
N5 C13 H13B 108.9 2_656 . ?
N5 C13 H13B 108.9 . . ?
H13A C13 H13B 107.7 . . ?
C15 C14 H14A 109.5 . . ?
C15 C14 H14B 109.5 . . ?
H14A C14 H14B 109.5 . . ?
C15 C14 H14C 109.5 . . ?
H14A C14 H14C 109.5 . . ?
H14B C14 H14C 109.5 . . ?
N5 C15 C16 106.82(18) . . ?
N5 C15 C14 121.74(18) . . ?
C16 C15 C14 131.4(2) . . ?
C15 C16 C17 104.77(19) . . ?
C15 C16 C18 127.97(19) . . ?
C17 C16 C18 127.19(16) . . ?
N6 C17 C16 110.58(16) . . ?
N6 C17 C12 119.4(2) . . ?
C16 C17 C12 129.9(2) . . ?
C19 C18 C22 115.4(2) . . ?
C19 C18 C16 123.20(19) . . ?
C22 C18 C16 121.4(2) . . ?
C20 C19 C18 121.1(2) . . ?
C20 C19 H19 119.5 . . ?
C18 C19 H19 119.5 . . ?
N4 C20 C19 123.7(2) . . ?
N4 C20 H20 118.1 . . ?
C19 C20 H20 118.1 . . ?
N4 C21 C22 123.3(2) . . ?
N4 C21 H21 118.3 . . ?
C22 C21 H21 118.3 . . ?
C21 C22 C18 120.2(2) . . ?
C21 C22 H22 119.9 . . ?
C18 C22 H22 119.9 . . ?
C25 O1 H1 109.5 . . ?
C24 O2 H2 109.5 . . ?
O2 C24 C25 129.8(4) . . ?
O2 C24 H24A 104.8 . . ?
C25 C24 H24A 104.8 . . ?
O2 C24 H24B 104.8 . . ?
C25 C24 H24B 104.8 . . ?
H24A C24 H24B 105.8 . . ?
C24 C25 O1 117.0(4) . . ?
C24 C25 H25A 108.1 . . ?
O1 C25 H25A 108.1 . . ?
C24 C25 H25B 108.1 . . ?
O1 C25 H25B 108.1 . . ?
H25A C25 H25B 107.3 . . ?
N7A N7 C23A 92.4(11) 7 7 ?
N7A N7 C23 63.3(11) 7 . ?
N7A N7 Co1 95.4(11) 7 . ?
C23A N7 Co1 171.0(5) 7 . ?
C23 N7 Co1 158.1(4) . . ?
C23A C23 N7A 82.4(6) 7 7 ?
C23A C23 N7 71.5(6) 7 . ?
C23A C23 N8 113.4(6) 7 . ?
N7A C23 N8 162.5(6) 7 . ?
N7 C23 N8 173.9(6) . . ?
C23A C23 N8 45.0(5) 7 7 ?
N7A C23 N8 127.2(6) 7 7 ?
N7 C23 N8 116.0(5) . 7 ?
N8 C23 N8 69.4(4) . 7 ?
C23 N8 C23A 129.0(5) . . ?
C23A N8 C23A 109.9(4) . 7 ?
C23 N8 C23 110.6(4) . 7 ?
C23A N8 C23 91.2(4) 7 7 ?
C23 N8 N8 65.1(3) . 7 ?
C23A N8 N8 64.1(4) . 7 ?
C23A N8 N8 45.8(2) 7 7 ?
C23 N8 N8 45.5(2) 7 7 ?
N7 N7A C23 105.2(11) 7 7 ?
N7 N7A C23A 75.7(10) 7 . ?
N7 N7A Co1 78.3(11) 7 7 ?
C23 N7A Co1 173.6(5) 7 7 ?
C23A N7A Co1 153.6(5) . 7 ?
C23 C23A N7 77.9(5) 7 7 ?
C23 C23A N7A 66.5(5) 7 . ?
C23 C23A N8 116.0(7) 7 . ?
N7 C23A N8 163.7(7) 7 . ?
N7A C23A N8 174.6(7) . . ?
C23 C23A N8 47.0(5) 7 7 ?
N7 C23A N8 124.7(5) 7 7 ?
N7A C23A N8 113.1(5) . 7 ?
N8 C23A N8 70.1(4) . 7 ?

loop_
_geom_bond_atom_site_label_1
_geom_bond_atom_site_label_2
_geom_bond_distance
_geom_bond_site_symmetry_2
_geom_bond_publ_flag
Co1 N7 2.140(3) . ?
Co1 N7 2.140(3) 2_655 ?
Co1 N4 2.163(2) . ?
Co1 N4 2.163(2) 2_655 ?
Co1 N7A 2.176(4) 7 ?
Co1 N7A 2.176(4) 8_556 ?
Co1 N3 2.182(2) 2_655 ?
Co1 N3 2.182(2) . ?
N1 N2 1.371(2) . ?
N1 C5 1.375(3) . ?
N1 C1 1.448(3) . ?
N2 C3 1.327(3) . ?
N3 C9 1.327(3) . ?
N3 C10 1.340(3) . ?
N4 C20 1.343(3) . ?
N4 C21 1.349(3) . ?
N5 C15 1.354(3) . ?
N5 N6 1.360(2) . ?
N5 C13 1.462(2) . ?
N6 C17 1.330(3) . ?
C1 N1 1.448(3) 2_654 ?
C1 H1A 0.9700 . ?
C1 H1B 0.9700 . ?
C2 C3 1.505(3) . ?
C2 H2A 0.9600 . ?
C2 H2B 0.9600 . ?
C2 H2C 0.9600 . ?
C3 C4 1.434(3) . ?
C4 C5 1.368(3) . ?
C4 C7 1.460(3) . ?
C5 C6 1.474(3) . ?
C6 H6A 0.9600 . ?
C6 H6B 0.9600 . ?
C6 H6C 0.9600 . ?
C7 C11 1.382(3) . ?
C7 C8 1.410(3) . ?
C8 C9 1.370(4) . ?
C8 H8 0.9300 . ?
C9 H9 0.9300 . ?
C10 C11 1.393(4) . ?
C10 H10 0.9300 . ?
C11 H11 0.9300 . ?
C12 C17 1.489(3) . ?
C12 H12A 0.9600 . ?
C12 H12B 0.9600 . ?
C12 H12C 0.9600 . ?
C13 N5 1.462(2) 2_656 ?
C13 H13A 0.9700 . ?
C13 H13B 0.9700 . ?
C14 C15 1.504(3) . ?
C14 H14A 0.9600 . ?
C14 H14B 0.9600 . ?
C14 H14C 0.9600 . ?
C15 C16 1.380(3) . ?
C16 C17 1.434(3) . ?
C16 C18 1.465(3) . ?
C18 C19 1.391(3) . ?
C18 C22 1.411(3) . ?
C19 C20 1.371(3) . ?
C19 H19 0.9300 . ?
C20 H20 0.9300 . ?
C21 C22 1.383(4) . ?
C21 H21 0.9300 . ?
C22 H22 0.9300 . ?
O1 C25 1.447(6) . ?
O1 H1 0.8200 . ?
O2 C24 1.284(4) . ?
O2 H2 0.8200 . ?
C24 C25 1.381(5) . ?
C24 H24A 0.9700 . ?
C24 H24B 0.9700 . ?
C25 H25A 0.9700 . ?
C25 H25B 0.9700 . ?
N7 N7A 0.238(8) 7 ?
N7 C23A 1.111(4) 7 ?
N7 C23 1.145(4) . ?
C23 C23A 0.597(8) 7 ?
C23 N7A 1.060(5) 7 ?
C23 N8 1.297(5) . ?
C23 N8 1.649(6) 7 ?
N8 C23A 1.298(5) . ?
N8 C23A 1.628(7) 7 ?
N8 C23 1.649(6) 7 ?
N8 N8 1.701(11) 7 ?
N7A N7 0.238(8) 7 ?
N7A C23 1.060(5) 7 ?
N7A C23A 1.146(4) . ?
N7A Co1 2.176(4) 7 ?
C23A C23 0.597(8) 7 ?
C23A N7 1.111(4) 7 ?
C23A N8 1.628(7) 7 ?

loop_
_geom_torsion_atom_site_label_1
_geom_torsion_atom_site_label_2
_geom_torsion_atom_site_label_3
_geom_torsion_atom_site_label_4
_geom_torsion
_geom_torsion_site_symmetry_1
_geom_torsion_site_symmetry_2
_geom_torsion_site_symmetry_3
_geom_torsion_site_symmetry_4
_geom_torsion_publ_flag
C5 N1 N2 C3 -1.6(3) . . . . ?
C1 N1 N2 C3 -177.6(2) . . . . ?
N7 Co1 N3 C9 145.8(2) . . . . ?
N7 Co1 N3 C9 -33.0(2) 2_655 . . . ?
N4 Co1 N3 C9 -125.69(19) 2_655 . . . ?
N7A Co1 N3 C9 142.4(2) 7 . . . ?
N7A Co1 N3 C9 -38.2(2) 8_556 . . . ?
N3 Co1 N3 C9 53.76(17) 2_655 . . . ?
N7 Co1 N3 C10 -36.1(2) . . . . ?
N7 Co1 N3 C10 145.1(2) 2_655 . . . ?
N4 Co1 N3 C10 52.39(19) 2_655 . . . ?
N7A Co1 N3 C10 -39.5(2) 7 . . . ?
N7A Co1 N3 C10 139.9(2) 8_556 . . . ?
N3 Co1 N3 C10 -128.2(2) 2_655 . . . ?
N7 Co1 N4 C20 137.93(19) . . . . ?
N7 Co1 N4 C20 -43.27(19) 2_655 . . . ?
N4 Co1 N4 C20 49.44(14) 2_655 . . . ?
N7A Co1 N4 C20 141.32(19) 7 . . . ?
N7A Co1 N4 C20 -38.03(19) 8_556 . . . ?
N3 Co1 N4 C20 -130.01(15) 2_655 . . . ?
N7 Co1 N4 C21 -41.29(19) . . . . ?
N7 Co1 N4 C21 137.51(19) 2_655 . . . ?
N4 Co1 N4 C21 -129.78(16) 2_655 . . . ?
N7A Co1 N4 C21 -37.90(19) 7 . . . ?
N7A Co1 N4 C21 142.75(19) 8_556 . . . ?
N3 Co1 N4 C21 50.77(15) 2_655 . . . ?
C13 N5 N6 C17 177.76(19) . . . . ?
N2 N1 C1 N1 108.3(2) . . . 2_654 ?
C5 N1 C1 N1 -66.9(2) . . . 2_654 ?
N1 N2 C3 C4 2.6(3) . . . . ?
N1 N2 C3 C2 178.7(2) . . . . ?
N2 C3 C4 C5 -2.6(3) . . . . ?
C2 C3 C4 C5 -178.2(3) . . . . ?
N2 C3 C4 C7 175.5(2) . . . . ?
C3 C4 C5 N1 1.5(3) . . . . ?
C7 C4 C5 N1 -176.6(2) . . . . ?
C3 C4 C5 C6 -176.0(3) . . . . ?
C7 C4 C5 C6 5.8(5) . . . . ?
C1 N1 C5 C4 175.4(2) . . . . ?
N2 N1 C5 C6 177.9(2) . . . . ?
C1 N1 C5 C6 -6.7(4) . . . . ?
C5 C4 C7 C11 39.3(4) . . . . ?
C3 C4 C7 C11 -138.5(3) . . . . ?
C5 C4 C7 C8 -142.5(3) . . . . ?
C3 C4 C7 C8 39.7(4) . . . . ?
C11 C7 C8 C9 0.7(4) . . . . ?
C4 C7 C8 C9 -177.6(2) . . . . ?
C10 N3 C9 C8 2.7(4) . . . . ?
Co1 N3 C9 C8 -179.1(2) . . . . ?
C7 C8 C9 N3 -2.4(4) . . . . ?
C9 N3 C10 C11 -1.3(4) . . . . ?
Co1 N3 C10 C11 -179.5(2) . . . . ?
C8 C7 C11 C10 0.5(4) . . . . ?
C4 C7 C11 C10 178.9(2) . . . . ?
N3 C10 C11 C7 -0.2(4) . . . . ?
C15 N5 C13 N5 65.64(19) . . . 2_656 ?
N6 N5 C13 N5 -113.48(19) . . . 2_656 ?
N6 N5 C15 C16 1.3(2) . . . . ?
C13 N5 C15 C16 -177.8(2) . . . . ?
N6 N5 C15 C14 -179.2(2) . . . . ?
C13 N5 C15 C14 1.7(4) . . . . ?
N5 C15 C16 C17 -0.6(2) . . . . ?
N5 C15 C16 C18 176.5(2) . . . . ?
C14 C15 C16 C18 -2.9(4) . . . . ?
N5 N6 C17 C16 1.1(2) . . . . ?
N5 N6 C17 C12 177.7(2) . . . . ?
C15 C16 C17 N6 -0.3(3) . . . . ?
C18 C16 C17 N6 -177.5(2) . . . . ?
C15 C16 C17 C12 -176.5(3) . . . . ?
C18 C16 C17 C12 6.3(4) . . . . ?
C15 C16 C18 C19 40.8(3) . . . . ?
C17 C16 C18 C19 -142.6(2) . . . . ?
C15 C16 C18 C22 -138.2(2) . . . . ?
C17 C16 C18 C22 38.4(3) . . . . ?
C16 C18 C19 C20 -179.07(19) . . . . ?
C21 N4 C20 C19 -1.1(3) . . . . ?
Co1 N4 C20 C19 179.65(15) . . . . ?
C18 C19 C20 N4 1.1(3) . . . . ?
Co1 N4 C21 C22 179.22(16) . . . . ?
N4 C21 C22 C18 1.1(3) . . . . ?
C19 C18 C22 C21 -1.0(3) . . . . ?
C16 C18 C22 C21 178.04(19) . . . . ?
O2 C24 C25 O1 -22.7(8) . . . . ?
N4 Co1 N7 N7A 32.9(17) . . . 7 ?
N4 Co1 N7 N7A 122.8(17) 2_655 . . 7 ?
N3 Co1 N7 N7A -57.4(17) 2_655 . . 7 ?
N3 Co1 N7 N7A -146.9(17) . . . 7 ?
N4 Co1 N7 C23 46.1(10) . . . . ?
N4 Co1 N7 C23 136.0(10) 2_655 . . . ?
N7A Co1 N7 C23 13.2(13) 7 . . . ?
N3 Co1 N7 C23 -44.2(10) 2_655 . . . ?
N3 Co1 N7 C23 -133.7(10) . . . . ?
Co1 N7 C23 C23A -175.2(10) . . . 7 ?
Co1 N7 C23 N7A -14.8(15) . . . 7 ?
N7A N7 C23 N8 -167.6(18) 7 . . 7 ?
C23A N7 C23 N8 -7.2(7) 7 . . 7 ?
Co1 N7 C23 N8 177.7(8) . . . 7 ?
C23A C23 N8 C23A -15.3(16) 7 . . . ?
N7A C23 N8 C23A -168.4(17) 7 . . . ?
N8 C23 N8 C23A -5.4(6) 7 . . . ?
N8 C23 N8 C23A 9.9(10) 7 . . 7 ?
C23A C23 N8 C23 -9.9(10) 7 . . 7 ?
C23A C23 N8 N8 -9.9(10) 7 . . 7 ?
N7 N7A C23A C23 161.4(19) 7 . . 7 ?
Co1 N7A C23A C23 171.0(9) 7 . . 7 ?
C23 N7A C23A N7 -161.4(19) 7 . . 7 ?
Co1 N7A C23A N7 9.7(13) 7 . . 7 ?
N7 N7A C23A N8 167.6(17) 7 . . 7 ?
C23 N7A C23A N8 6.3(7) 7 . . 7 ?
Co1 N7A C23A N8 177.3(7) 7 . . 7 ?
C23 N8 C23A C23 15.6(16) . . . 7 ?
C23A N8 C23A C23 10.2(11) 7 . . 7 ?
N8 N8 C23A C23 10.2(11) 7 . . 7 ?
C23 N8 C23A N7 162.1(19) . . . 7 ?
C23 N8 C23A N8 5.4(6) . . . 7 ?
C23 N8 C23A N8 -10.2(11) 7 . . 7 ?
